data_4336062
loop_
_publ_author_name
'Endrit Shurdha'
'Curtis E. Moore'
'Arnold L. Rheingold'
'Saul H. Lapidus'
'Peter W. Stephens'
'Atta M. Arif'
'Joel S. Miller'

_publ_contact_author_address
; 
Department of Chemistry
University of Utah
Salt Lake City
UT 84112-0850
USA
;
_publ_contact_author_email jsmiller@chem.utah.edu
_publ_contact_author_name 'Joel S. Miller'
_publ_section_title
;
 First Row Transition Metal(II) Thiocyanate Complexes, and Formation of
 1-, 2-, and 3-Dimensional Extended Network Structures of
 M(NCS)2(Solvent)2 (M = Cr, Mn, Co) Composition
;
_journal_name_full 'Inorganic Chemistry'
_journal_page_first 10583
_journal_page_last 10594
_journal_paper_doi 10.1021/ic401558f
_journal_volume 52
_journal_year 2013
_chemical_formula_moiety 'C6 N6 S6 V, C0.75 O0.25, 4(K)'
_chemical_formula_sum 'C6.75 K4 N6 O0.25 S6 V'
_chemical_formula_weight 570.35
_chemical_name_systematic
;
?                                                         
;
_space_group_IT_number 193
_symmetry_cell_setting hexagonal
_symmetry_Int_Tables_number 193
_symmetry_space_group_name_Hall '-P 6c 2'
_symmetry_space_group_name_H-M 'P 63/m c m'
_cell_angle_alpha 90
_cell_angle_beta 90
_cell_angle_gamma 120
_cell_formula_units_Z 1
_cell_length_a 8.458801(23)
_cell_length_b 8.458801(23)
_cell_length_c 9.193656(37)
_cell_measurement_temperature 295
_cell_volume 569.687(3)
_computing_cell_refinement TOPAS-Academic
_computing_data_collection SPEC
_computing_data_reduction TOPAS-Academic
_computing_structure_refinement TOPAS-Academic
_computing_structure_solution TOPAS-Academic
_diffrn_ambient_temperature 295
_diffrn_detector 'NaI scintillation counter'
_diffrn_measurement_device_type 'Huber diffractometer'
_diffrn_radiation_monochromator 'Si(111) channel cut'
_diffrn_radiation_type synchrotron
_diffrn_radiation_wavelength 0.697301
_diffrn_source synchrotron
_pd_block_diffractogram_id ES1-157
_pd_instr_location
;
X16C, National Synchrotron Light Source, Brookhaven National Laboratory
;
_pd_meas_2theta_range_inc 0.005
_pd_meas_2theta_range_max 49.0
_pd_meas_2theta_range_min 2.0
_pd_meas_number_of_points 9401
_pd_meas_scan_method step
_pd_proc_2theta_range_inc 0.005
_pd_proc_2theta_range_max 49.0
_pd_proc_2theta_range_min 2.0
_pd_proc_ls_background_function
;
5 Pearson-Voight peaks and Chebyshev polynomial with 7 coefficients
;
_pd_proc_ls_pref_orient_corr
;
none
;
_pd_proc_ls_profile_function
;
Simple_Axial_model function with Rp=9999,Rs=330 in TOPAS-Academic
;
_pd_proc_ls_prof_R_factor 0.05353
_pd_proc_ls_prof_wR_expected 0.02606
_pd_proc_ls_prof_wR_factor 0.06055
_pd_proc_wavelength 0.697301
_pd_spec_mounting
;
capillary
;
_pd_spec_mount_mode transmission
_pd_spec_shape cylinder
_refine_ls_goodness_of_fit_all 2.324
_refine_ls_number_parameters 63
_refine_ls_weighting_details 1/(sigma*sigma)
_refine_ls_weighting_scheme sigma
_cod_data_source_file ic401558f_si_002_09.cif
_cod_data_source_block ES1-157
_cod_original_cell_volume 569.6872(32)
_cod_original_formula_sum 'C6.75 K4 N6 O0.25 S6 V1'
_cod_database_code 4336062

loop_
_symmetry_equiv_pos_site_id
_symmetry_equiv_pos_as_xyz
1 x,y,z
2 -y,x-y,z
3 -x+y,-x,z
4 y,-x+y,1/2+z
5 x-y,x,1/2+z
6 y,x,1/2-z
7 -x+y,y,-z
8 x,x-y,-z
9 -x,-y,1/2+z
10 x-y,-y,1/2-z
11 -x,-x+y,1/2-z
12 -y,-x,-z
13 -x,-y,-z
14 y,-x+y,-z
15 x-y,x,-z
16 -y,x-y,1/2-z
17 -x+y,-x,1/2-z
18 -y,-x,1/2+z
19 x-y,-y,z
20 -x,-x+y,z
21 x,y,1/2-z
22 -x+y,y,1/2+z
23 x,x-y,1/2+z
24 y,x,z

loop_
_atom_site_label
_atom_site_type_symbol
_atom_site_thermal_displace_type
_atom_site_fract_x
_atom_site_fract_y
_atom_site_fract_z
_atom_site_occupancy
_atom_site_U_iso_or_equiv
C2 C Uiso 0.1544(9) 0.00000 0.003(3) 0.486(10) 0.228(11)
S1 S Uiso 0.51133(15) 0.00000 0.25000 1.000 0.0497(3)
N1 N Uiso 0.2149(5) 0.00000 0.1290(5) 0.500 0.0358(14)
C1 C Uiso 0.3377(6) 0.0000(12) 0.1785(5) 0.500 0.0263(12)
V1 V Uiso 0.00000 0.00000 0.00000 0.500 0.0288(5)
K1 K Uiso 0.33333 0.66667 0.00000 1.000 0.0749(4)

loop_
_geom_angle_atom_site_label_1
_geom_angle_atom_site_label_2
_geom_angle_atom_site_label_3
_geom_angle
_geom_angle_site_symmetry_1
_geom_angle_site_symmetry_3
_geom_angle_publ_flag
N1 C1 S1 179.5(8) . . yes
N1 V1 N1 92.99(17) . 2_555 yes
N1 V1 N1 92.99(17) . 3_555 yes
N1 V1 N1 87.01(17) . 8_555 yes
N1 V1 N1 87.01(17) . 12_555 yes
N1 V1 N1 180 . 7_555 yes
N1 V1 N1 92.99(17) 2_555 3_555 yes
N1 V1 N1 87.01(17) 2_555 8_555 yes
N1 V1 N1 180 2_555 12_555 yes
N1 V1 N1 87.01(17) 2_555 7_555 yes
N1 V1 N1 180 3_555 8_555 yes
N1 V1 N1 87.01(17) 3_555 12_555 yes
N1 V1 N1 87.01(17) 3_555 7_555 yes
N1 V1 N1 92.99(17) 8_555 12_555 yes
N1 V1 N1 92.99(17) 8_555 7_555 yes
N1 V1 N1 92.99(17) 12_555 7_555 yes

loop_
_geom_bond_atom_site_label_1
_geom_bond_atom_site_label_2
_geom_bond_distance
_geom_bond_site_symmetry_2
_geom_bond_publ_flag
V1 N1 2.171(4) . yes
V1 N1 2.171(4) 2_555 yes
V1 N1 2.171(4) 3_555 yes
V1 N1 2.171(4) 8_555 yes
V1 N1 2.171(4) 12_555 yes
V1 N1 2.171(4) 7_555 yes
C1 N1 1.134(7) . yes
C1 S1 1.609(5) . yes
